data_1502945
loop_
_publ_author_name
'Al-Zoubi, Raed M'
'Hall, Dennis G.'

_publ_section_title
;
 Mild silver(I)-mediated regioselective iodination and bromination of
 arylboronic acids.
;
_journal_issue 11
_journal_name_full 'Organic letters'
_journal_page_first 2480
_journal_page_last 2483
_journal_paper_doi 10.1021/ol100537x
_journal_volume 12
_journal_year 2010
_chemical_formula_sum 'C8 H10 B I O4'
_chemical_formula_weight 307.87
_chemical_name_systematic
; 
 ? 
;
_space_group_IT_number 61
_symmetry_cell_setting orthorhombic
_symmetry_space_group_name_Hall '-P 2ac 2ab'
_symmetry_space_group_name_H-M 'P b c a'
_atom_sites_solution_hydrogens geom
_atom_sites_solution_primary direct
_atom_sites_solution_secondary difmap
_audit_creation_method SHELXL-97
_cell_angle_alpha 90.00
_cell_angle_beta 90.00
_cell_angle_gamma 90.00
_cell_formula_units_Z 8
_cell_length_a 9.1721(3)
_cell_length_b 14.0916(5)
_cell_length_c 16.1791(6)
_cell_measurement_reflns_used 9996
_cell_measurement_temperature 173(2)
_cell_measurement_theta_max 27.44
_cell_measurement_theta_min 2.52
_cell_volume 2091.14(13)
_computing_cell_refinement 'Bruker SAINT'
_computing_data_collection 'Bruker APEX2'
_computing_data_reduction 'Bruker SAINT'
_computing_molecular_graphics 'Bruker SHELXTL'
_computing_publication_material 'Bruker SHELXTL'
_computing_structure_refinement 'SHELXL-97 (Sheldrick, 2008)'
_computing_structure_solution 'SHELXS-97 (Sheldrick, 2008)'
_diffrn_ambient_temperature 173(2)
_diffrn_measured_fraction_theta_full 1.000
_diffrn_measured_fraction_theta_max 0.999
_diffrn_measurement_device_type 'Bruker APEX-II CCD'
_diffrn_measurement_method '\w scans'
_diffrn_radiation_monochromator graphite
_diffrn_radiation_source 'fine-focus sealed tube'
_diffrn_radiation_type MoK\a
_diffrn_radiation_wavelength 0.71073
_diffrn_reflns_av_R_equivalents 0.0144
_diffrn_reflns_av_sigmaI/netI 0.0092
_diffrn_reflns_limit_h_max 11
_diffrn_reflns_limit_h_min -11
_diffrn_reflns_limit_k_max 18
_diffrn_reflns_limit_k_min -18
_diffrn_reflns_limit_l_max 20
_diffrn_reflns_limit_l_min -20
_diffrn_reflns_number 17177
_diffrn_reflns_theta_full 25.25
_diffrn_reflns_theta_max 27.45
_diffrn_reflns_theta_min 2.52
_exptl_absorpt_coefficient_mu 3.047
_exptl_absorpt_correction_T_max 0.7627
_exptl_absorpt_correction_T_min 0.3072
_exptl_absorpt_correction_type multi-scan
_exptl_absorpt_process_details 'SADABS (Sheldrick, 2008)'
_exptl_crystal_colour colourless
_exptl_crystal_density_diffrn 1.956
_exptl_crystal_density_method 'not measured'
_exptl_crystal_description plate
_exptl_crystal_F_000 1184
_exptl_crystal_size_max 0.51
_exptl_crystal_size_mid 0.38
_exptl_crystal_size_min 0.09
_refine_diff_density_max 0.876
_refine_diff_density_min -0.449
_refine_diff_density_rms 0.065
_refine_ls_extinction_method none
_refine_ls_goodness_of_fit_ref 1.047
_refine_ls_hydrogen_treatment constr
_refine_ls_matrix_type full
_refine_ls_number_parameters 131
_refine_ls_number_reflns 2386
_refine_ls_number_restraints 0
_refine_ls_restrained_S_all 1.047
_refine_ls_R_factor_all 0.0186
_refine_ls_R_factor_gt 0.0179
_refine_ls_shift/su_max 0.000
_refine_ls_shift/su_mean 0.000
_refine_ls_structure_factor_coef Fsqd
_refine_ls_weighting_details 'calc w=1/[\s^2^(Fo^2^)+(0.0221P)^2^+2.2007P] where P=(Fo^2^+2Fc^2^)/3'
_refine_ls_weighting_scheme calc
_refine_ls_wR_factor_gt 0.0459
_refine_ls_wR_factor_ref 0.0463
_reflns_number_gt 2290
_reflns_number_total 2386
_reflns_threshold_expression I>2\s(I)
_cod_data_source_file ol100537x_si_002.cif
_cod_data_source_block dgh0905
_cod_depositor_comments
;
The following automatic conversions were performed:

'_symmetry_cell_setting' value 'Orthorhombic' changed to
'orthorhombic' according to
/home/saulius/struct/CIF-dictionaries/cif_core.dic dictionary named
'cif_core.dic' version 2.4.2 from 2011-04-26.

Automatic conversion script
Id: cif_fix_values 1715 2011-07-08 13:25:40Z adriana 
;
_cod_original_sg_symbol_H-M Pbca
_cod_database_code 1502945

loop_
_symmetry_equiv_pos_as_xyz
'x, y, z'
'-x+1/2, -y, z+1/2'
'-x, y+1/2, -z+1/2'
'x+1/2, -y+1/2, -z'
'-x, -y, -z'
'x-1/2, y, -z-1/2'
'x, -y-1/2, z-1/2'
'-x-1/2, y-1/2, z'

loop_
_atom_site_label
_atom_site_type_symbol
_atom_site_fract_x
_atom_site_fract_y
_atom_site_fract_z
_atom_site_U_iso_or_equiv
_atom_site_adp_type
_atom_site_occupancy
_atom_site_symmetry_multiplicity
_atom_site_calc_flag
_atom_site_refinement_flags
I I 0.156505(15) 0.465949(9) 0.063389(7) 0.03079(6) Uani 1 1 d .
O1 O 0.26283(14) 0.24660(13) -0.04064(8) 0.0336(3) Uani 1 1 d .
H1O H 0.1938 0.2307 -0.0095 0.040 Uiso 1 1 calc R
O2 O 0.50111(13) 0.30374(10) -0.03295(8) 0.0279(3) Uani 1 1 d .
H2O H 0.4931 0.2945 -0.0840 0.033 Uiso 1 1 calc R
O3 O 0.18405(15) 0.45440(9) 0.25335(8) 0.0238(3) Uani 1 1 d .
O4 O 0.51280(14) 0.19874(9) 0.29386(7) 0.0258(3) Uani 1 1 d .
C1 C 0.36162(17) 0.30133(13) 0.10154(10) 0.0194(3) Uani 1 1 d .
C2 C 0.27627(17) 0.37132(12) 0.13751(10) 0.0196(3) Uani 1 1 d .
C3 C 0.27044(18) 0.38370(11) 0.22386(10) 0.0188(3) Uani 1 1 d .
C4 C 0.35217(18) 0.32441(12) 0.27365(10) 0.0199(3) Uani 1 1 d .
H4 H 0.3497 0.3317 0.3320 0.024 Uiso 1 1 calc R
C5 C 0.43812(18) 0.25402(12) 0.23821(10) 0.0197(3) Uani 1 1 d .
C6 C 0.44423(18) 0.24160(12) 0.15327(10) 0.0206(3) Uani 1 1 d .
H6 H 0.5037 0.1932 0.1302 0.025 Uiso 1 1 calc R
C7 C 0.1777(2) 0.46554(14) 0.34140(12) 0.0290(4) Uani 1 1 d .
H7A H 0.1148 0.5195 0.3551 0.035 Uiso 1 1 calc R
H7B H 0.2760 0.4771 0.3629 0.035 Uiso 1 1 calc R
H7C H 0.1381 0.4077 0.3664 0.035 Uiso 1 1 calc R
C8 C 0.6041(2) 0.12483(13) 0.26170(11) 0.0270(4) Uani 1 1 d .
H8A H 0.6546 0.0931 0.3074 0.032 Uiso 1 1 calc R
H8B H 0.6760 0.1523 0.2238 0.032 Uiso 1 1 calc R
H8C H 0.5441 0.0786 0.2319 0.032 Uiso 1 1 calc R
B B 0.3714(2) 0.28404(15) 0.00489(12) 0.0219(4) Uani 1 1 d .

loop_
_atom_site_aniso_label
_atom_site_aniso_U_11
_atom_site_aniso_U_22
_atom_site_aniso_U_33
_atom_site_aniso_U_23
_atom_site_aniso_U_13
_atom_site_aniso_U_12
I 0.03770(9) 0.03521(9) 0.01945(8) 0.00281(4) -0.00758(4) 0.01079(5)
O1 0.0214(6) 0.0626(9) 0.0167(6) -0.0109(6) 0.0012(5) -0.0062(6)
O2 0.0231(6) 0.0473(8) 0.0132(5) -0.0042(5) 0.0005(5) -0.0035(6)
O3 0.0300(6) 0.0257(6) 0.0159(6) -0.0019(5) 0.0002(5) 0.0068(5)
O4 0.0329(7) 0.0297(6) 0.0148(5) 0.0025(5) -0.0021(5) 0.0107(5)
C1 0.0186(7) 0.0276(8) 0.0120(7) 0.0002(6) -0.0008(6) -0.0029(6)
C2 0.0193(8) 0.0250(8) 0.0144(7) 0.0025(6) -0.0032(6) -0.0001(6)
C3 0.0198(8) 0.0204(7) 0.0160(7) -0.0012(6) 0.0013(6) -0.0015(6)
C4 0.0247(8) 0.0227(8) 0.0125(7) 0.0000(6) 0.0008(6) -0.0002(6)
C5 0.0210(7) 0.0233(8) 0.0150(7) 0.0023(6) -0.0014(6) -0.0001(6)
C6 0.0210(8) 0.0250(8) 0.0157(7) -0.0014(6) 0.0001(6) 0.0024(6)
C7 0.0384(11) 0.0308(10) 0.0176(9) -0.0034(7) 0.0041(7) 0.0075(8)
C8 0.0285(9) 0.0266(9) 0.0260(9) 0.0012(7) -0.0008(7) 0.0068(7)
B 0.0220(9) 0.0306(10) 0.0131(8) -0.0016(7) -0.0007(7) 0.0029(8)

loop_
_atom_type_symbol
_atom_type_description
_atom_type_scat_dispersion_real
_atom_type_scat_dispersion_imag
_atom_type_scat_source
C C 0.0033 0.0016 'International Tables Vol C Tables 4.2.6.8 and 6.1.1.4'
H H 0.0000 0.0000 'International Tables Vol C Tables 4.2.6.8 and 6.1.1.4'
B B 0.0013 0.0007 'International Tables Vol C Tables 4.2.6.8 and 6.1.1.4'
O O 0.0106 0.0060 'International Tables Vol C Tables 4.2.6.8 and 6.1.1.4'
I I -0.4742 1.8119 'International Tables Vol C Tables 4.2.6.8 and 6.1.1.4'

loop_
_geom_angle_atom_site_label_1
_geom_angle_atom_site_label_2
_geom_angle_atom_site_label_3
_geom_angle
C3 O3 C7 116.89(14)
C5 O4 C8 117.72(13)
C2 C1 C6 118.64(15)
C2 C1 B 123.72(15)
C6 C1 B 117.63(15)
C1 C2 C3 121.70(15)
C1 C2 I 120.42(12)
C3 C2 I 117.84(12)
O3 C3 C4 123.70(15)
O3 C3 C2 117.44(15)
C4 C3 C2 118.86(15)
C3 C4 C5 119.90(15)
O4 C5 C6 123.92(15)
O4 C5 C4 114.63(14)
C6 C5 C4 121.44(16)
C5 C6 C1 119.46(16)
O1 B O2 118.58(16)
O1 B C1 123.91(16)
O2 B C1 117.41(15)

loop_
_geom_bond_atom_site_label_1
_geom_bond_atom_site_label_2
_geom_bond_distance
I C2 2.1031(16)
O1 B 1.347(2)
O2 B 1.366(2)
O3 C3 1.360(2)
O3 C7 1.434(2)
O4 C5 1.374(2)
O4 C8 1.434(2)
C1 C2 1.387(2)
C1 C6 1.408(2)
C1 B 1.585(2)
C2 C3 1.409(2)
C3 C4 1.382(2)
C4 C5 1.391(2)
C5 C6 1.386(2)

loop_
_geom_hbond_atom_site_label_D
_geom_hbond_atom_site_label_H
_geom_hbond_atom_site_label_A
_geom_hbond_distance_DH
_geom_hbond_distance_HA
_geom_hbond_distance_DA
_geom_hbond_angle_DHA
_geom_hbond_site_symmetry_A
O1 H1O O2 0.84 1.96 2.7719(19) 163.2 4_455
O2 H2O O4 0.84 1.99 2.8043(17) 164.4 7_565

loop_
_geom_torsion_atom_site_label_1
_geom_torsion_atom_site_label_2
_geom_torsion_atom_site_label_3
_geom_torsion_atom_site_label_4
_geom_torsion
C6 C1 C2 C3 -0.1(2)
B C1 C2 C3 179.66(16)
C6 C1 C2 I 177.73(12)
B C1 C2 I -2.5(2)
C7 O3 C3 C4 -1.0(2)
C7 O3 C3 C2 179.28(16)
C1 C2 C3 O3 179.79(15)
I C2 C3 O3 1.9(2)
C1 C2 C3 C4 0.0(2)
I C2 C3 C4 -177.82(12)
O3 C3 C4 C5 -179.77(16)
C2 C3 C4 C5 0.0(2)
C8 O4 C5 C6 1.0(2)
C8 O4 C5 C4 -179.80(15)
C3 C4 C5 O4 -179.16(15)
C3 C4 C5 C6 0.1(3)
O4 C5 C6 C1 179.05(16)
C4 C5 C6 C1 -0.1(3)
C2 C1 C6 C5 0.1(2)
B C1 C6 C5 -179.66(16)
C2 C1 B O1 -71.5(3)
C6 C1 B O1 108.2(2)
C2 C1 B O2 112.2(2)
C6 C1 B O2 -68.0(2)
